data_1510712
loop_
_publ_author_name
'Nowotny, H.'
'Rogl, P.'

_publ_section_title
;
 Studies of the (Sc, Zr, Hf) - (Rh, Ir) - B systems
;
_journal_name_full 'Journal of the Less-Common Metals'
_journal_page_first 41
_journal_page_last 50
_journal_paper_doi 10.1016/0022-5088(79)90072-9
_journal_volume 67
_journal_year 1979
_chemical_formula_sum 'B2 Hf3 Ir5'
_chemical_name_systematic 'Hf3 Ir5 B2'
_space_group_IT_number 127
_symmetry_space_group_name_Hall '-P 4 2ab'
_symmetry_space_group_name_H-M 'P 4/m b m'
_cell_angle_alpha 90
_cell_angle_beta 90
_cell_angle_gamma 90
_cell_formula_units_Z 2
_cell_length_a 9.261
_cell_length_b 9.261
_cell_length_c 3.323
_cell_volume 285.001
_citation_journal_id_ASTM JCOMAH
_cod_data_source_file boron_198.cif
_cod_data_source_block B2Hf3Ir5
_cod_original_cell_volume 285.0008
_cod_database_code 1510712

loop_
_symmetry_equiv_pos_as_xyz
x,y,z
-y,x,z
-x,-y,z
y,-x,z
x+1/2,-y+1/2,-z
y+1/2,x+1/2,-z
-x+1/2,y+1/2,-z
-y+1/2,-x+1/2,-z
-x,-y,-z
y,-x,-z
x,y,-z
-y,x,-z
-x-1/2,y-1/2,z
-y-1/2,-x-1/2,z
x-1/2,-y-1/2,z
y-1/2,x-1/2,z

loop_
_atom_site_label
_atom_site_type_symbol
_atom_site_fract_x
_atom_site_fract_y
_atom_site_fract_z
_atom_site_occupancy
_atom_site_U_iso_or_equiv
Hf2 Hf 0.3236 0.8236 0 1 0.0
Ir1 Ir 0 0.5 0.5 1 0.0
Ir2 Ir 0.2171 0.0748 0.5 1 0.0
Hf1 Hf 0 0 0 1 0.0
B1 B 0.1194 0.6194 0 1 0.0
